data_7121504
loop_
_publ_author_name
'Wang, Kai-Yao'
'Ding, Dong'
'Zhang, Shu'
'Wang, Yanlong'
'Liu, Wei'
'Wang, Shuao'
'Wang, Shuai-Hua'
'Liu, Dan'
'Wang, Cheng'

_publ_section_title
;
 Preparation of thermochromic selenidostannates in deep eutectic solvents.
;
_journal_issue 38
_journal_name_full 'Chemical communications (Cambridge, England)'
_journal_page_first 4806
_journal_page_last 4809
_journal_paper_doi 10.1039/c8cc01614c
_journal_volume 54
_journal_year 2018
_chemical_formula_sum 'C12 H32 N2 Se7 Sn3'
_chemical_formula_weight 1113.18
_space_group_crystal_system orthorhombic
_space_group_IT_number 61
_space_group_name_Hall '-P 2ac 2ab'
_space_group_name_H-M_alt 'P b c a'
_symmetry_space_group_name_Hall '-P 2ac 2ab'
_symmetry_space_group_name_H-M 'P b c a'
_atom_sites_solution_hydrogens geom
_audit_creation_method SHELXL-2014/7
_audit_update_record
;
2018-04-12 deposited with the CCDC.
2018-04-13 downloaded from the CCDC.
;
_cell_angle_alpha 90
_cell_angle_beta 90
_cell_angle_gamma 90
_cell_formula_units_Z 8
_cell_length_a 17.5344(14)
_cell_length_b 13.7273(9)
_cell_length_c 24.1221(13)
_cell_measurement_reflns_used 5219
_cell_measurement_temperature 290(2)
_cell_measurement_theta_max 26.8360
_cell_measurement_theta_min 2.8950
_cell_volume 5806.2(7)
_computing_cell_refinement 'CrysAlisPro 1.171.39.28b (Rigaku OD, 2015)'
_computing_data_collection 'CrysAlisPro 1.171.39.28b (Rigaku OD, 2015)'
_computing_data_reduction 'CrysAlisPro 1.171.39.28b (Rigaku OD, 2015)'
_computing_structure_refinement 'SHELXL-2014/7 (Sheldrick, 2014)'
_diffrn_ambient_temperature 290(2)
_diffrn_measured_fraction_theta_full 0.997
_diffrn_measured_fraction_theta_max 0.998
_diffrn_measurement_device_type 'XtaLAB AFC12 (RINC): Kappa dual offset/far'
_diffrn_measurement_method '\w scans'
_diffrn_radiation_type MoK\a
_diffrn_radiation_wavelength 0.71073
_diffrn_reflns_av_R_equivalents 0.1176
_diffrn_reflns_av_unetI/netI 0.0573
_diffrn_reflns_Laue_measured_fraction_full 0.997
_diffrn_reflns_Laue_measured_fraction_max 0.998
_diffrn_reflns_limit_h_max 21
_diffrn_reflns_limit_h_min -21
_diffrn_reflns_limit_k_max 17
_diffrn_reflns_limit_k_min -17
_diffrn_reflns_limit_l_max 30
_diffrn_reflns_limit_l_min -30
_diffrn_reflns_number 48267
_diffrn_reflns_point_group_measured_fraction_full 0.997
_diffrn_reflns_point_group_measured_fraction_max 0.998
_diffrn_reflns_theta_full 25.242
_diffrn_reflns_theta_max 26.370
_diffrn_reflns_theta_min 3.415
_diffrn_source 'fine-focus sealed X-ray tube'
_exptl_absorpt_coefficient_mu 11.339
_exptl_absorpt_correction_T_max 1.00000
_exptl_absorpt_correction_T_min 0.38438
_exptl_absorpt_correction_type multi-scan
_exptl_crystal_colour ORANGE
_exptl_crystal_density_diffrn 2.547
_exptl_crystal_description PLATE
_exptl_crystal_F_000 4048
_exptl_crystal_size_max 0.110
_exptl_crystal_size_mid 0.080
_exptl_crystal_size_min 0.040
_refine_diff_density_max 1.794
_refine_diff_density_min -1.075
_refine_diff_density_rms 0.275
_refine_ls_extinction_method none
_refine_ls_goodness_of_fit_ref 1.021
_refine_ls_hydrogen_treatment constr
_refine_ls_matrix_type full
_refine_ls_number_parameters 155
_refine_ls_number_reflns 5919
_refine_ls_number_restraints 15
_refine_ls_restrained_S_all 1.029
_refine_ls_R_factor_all 0.1076
_refine_ls_R_factor_gt 0.0701
_refine_ls_shift/su_max 0.001
_refine_ls_shift/su_mean 0.000
_refine_ls_structure_factor_coef Fsqd
_refine_ls_weighting_details 'w=1/[\s^2^(Fo^2^)+(0.0706P)^2^+153.9193P] where P=(Fo^2^+2Fc^2^)/3'
_refine_ls_weighting_scheme calc
_refine_ls_wR_factor_gt 0.1576
_refine_ls_wR_factor_ref 0.1821
_reflns_Friedel_coverage 0.000
_reflns_number_gt 4092
_reflns_number_total 5919
_reflns_threshold_expression 'I > 2\s(I)'
_cod_data_source_file c8cc01614c2.cif
_cod_data_source_block 2-290K
_cod_depositor_comments 'Adding full bibliography for 7121499--7121514.cif.'
_cod_database_code 7121504
_shelx_shelxl_version_number 2014/7
_shelx_space_group_comment
;
The symmetry employed for this shelxl refinement is uniquely defined
by the following loop, which should always be used as a source of
symmetry information in preference to the above space-group names.
They are only intended as comments.
;

loop_
_space_group_symop_operation_xyz
'x, y, z'
'-x+1/2, -y, z+1/2'
'-x, y+1/2, -z+1/2'
'x+1/2, -y+1/2, -z'
'-x, -y, -z'
'x-1/2, y, -z-1/2'
'x, -y-1/2, z-1/2'
'-x-1/2, y-1/2, z'

loop_
_atom_site_label
_atom_site_type_symbol
_atom_site_fract_x
_atom_site_fract_y
_atom_site_fract_z
_atom_site_U_iso_or_equiv
_atom_site_adp_type
_atom_site_occupancy
_atom_site_site_symmetry_order
_atom_site_calc_flag
_atom_site_refinement_flags_posn
_atom_site_refinement_flags_adp
Sn1 Sn 0.49869(6) 0.01836(7) 0.07591(3) 0.0345(2) Uani 1 1 d . .
Sn2 Sn 0.49885(6) 0.18636(7) 0.19868(4) 0.0373(3) Uani 1 1 d . .
Sn3 Sn 0.49568(6) -0.08673(7) 0.22088(4) 0.0369(3) Uani 1 1 d . .
Se1 Se 0.44070(10) -0.13053(11) 0.12542(6) 0.0450(4) Uani 1 1 d . .
Se2 Se 0.44344(10) 0.18637(11) 0.10022(6) 0.0443(4) Uani 1 1 d . .
Se3 Se 0.43795(10) 0.06444(11) 0.26603(6) 0.0456(4) Uani 1 1 d . .
Se4 Se 0.60578(9) 0.00107(12) 0.00677(5) 0.0435(4) Uani 1 1 d . .
Se5 Se 0.59463(9) 0.03818(10) 0.16502(5) 0.0353(3) Uani 1 1 d . .
Se6 Se 0.39645(10) 0.32013(11) 0.23497(7) 0.0484(4) Uani 1 1 d . .
Se7 Se 0.60634(10) 0.29708(12) 0.22742(7) 0.0497(4) Uani 1 1 d . .
N1 N 0.2114(10) 0.0858(13) 0.1558(7) 0.075(5) Uani 1 1 d D .
N2 N 0.1972(15) -0.2795(19) 0.4130(10) 0.124(8) Uiso 1 1 d D .
C1 C 0.2345(19) 0.1874(17) 0.1436(18) 0.181(19) Uani 1 1 d . .
H1A H 0.2219 0.2029 0.1059 0.271 Uiso 1 1 calc R U
H1B H 0.2082 0.2311 0.1681 0.271 Uiso 1 1 calc R U
H1C H 0.2886 0.1940 0.1489 0.271 Uiso 1 1 calc R U
C4 C 0.1307(13) 0.065(2) 0.1463(12) 0.127(10) Uiso 1 1 d D .
H4A H 0.1187 0.0119 0.1713 0.152 Uiso 1 1 calc R U
H4B H 0.1039 0.1215 0.1607 0.152 Uiso 1 1 calc R U
C3 C 0.232(2) 0.065(3) 0.2137(17) 0.181(16) Uiso 1 1 d . .
H3A H 0.2848 0.0790 0.2194 0.272 Uiso 1 1 calc R U
H3B H 0.2015 0.1051 0.2379 0.272 Uiso 1 1 calc R U
H3C H 0.2221 -0.0023 0.2216 0.272 Uiso 1 1 calc R U
C8 C 0.217(3) -0.357(3) 0.3713(13) 0.196(18) Uiso 1 1 d D .
H8A H 0.1775 -0.4054 0.3710 0.294 Uiso 1 1 calc R U
H8B H 0.2208 -0.3277 0.3352 0.294 Uiso 1 1 calc R U
H8C H 0.2646 -0.3862 0.3811 0.294 Uiso 1 1 calc R U
C9 C 0.118(3) -0.246(4) 0.4060(18) 0.24(2) Uiso 1 1 d D .
H9A H 0.1066 -0.1964 0.4331 0.356 Uiso 1 1 calc R U
H9B H 0.1114 -0.2190 0.3694 0.356 Uiso 1 1 calc R U
H9C H 0.0835 -0.2995 0.4108 0.356 Uiso 1 1 calc R U
C7 C 0.206(2) -0.323(3) 0.4708(12) 0.296 Uiso 1 1 d D U
H7A H 0.1933 -0.2752 0.4981 0.444 Uiso 1 1 calc DR U
H7B H 0.1715 -0.3778 0.4745 0.444 Uiso 1 1 calc R U
H7C H 0.2571 -0.3451 0.4760 0.444 Uiso 1 1 calc R U
C10 C 0.265(3) -0.206(4) 0.4093(19) 0.35(4) Uiso 1 1 d D .
H10A H 0.2882 -0.2153 0.3734 0.420 Uiso 1 1 calc R U
H10B H 0.2424 -0.1412 0.4091 0.420 Uiso 1 1 calc R U
C2 C 0.249(3) 0.008(4) 0.123(2) 0.23(2) Uiso 1 1 d . .
H2A H 0.2375 0.0170 0.0841 0.339 Uiso 1 1 calc R U
H2B H 0.3029 0.0100 0.1282 0.339 Uiso 1 1 calc R U
H2C H 0.2297 -0.0548 0.1343 0.339 Uiso 1 1 calc R U
C6 C 0.023(3) -0.009(5) 0.078(3) 0.36(4) Uiso 1 1 d D .
H6A H 0.0194 -0.0079 0.0379 0.533 Uiso 1 1 calc R U
H6B H 0.0255 -0.0759 0.0899 0.533 Uiso 1 1 calc R U
H6C H -0.0205 0.0218 0.0935 0.533 Uiso 1 1 calc R U
C5 C 0.092(3) 0.041(6) 0.0948(18) 0.38(4) Uiso 1 1 d D .
H5A H 0.0860 0.1042 0.0772 0.454 Uiso 1 1 calc R U
H5B H 0.1311 0.0082 0.0736 0.454 Uiso 1 1 calc R U
C11 C 0.329(3) -0.204(4) 0.452(2) 0.34(4) Uiso 1 1 d D .
H11A H 0.3021 -0.1934 0.4863 0.409 Uiso 1 1 calc DR U
H11B H 0.3450 -0.2717 0.4529 0.409 Uiso 1 1 calc R U
C12 C 0.398(3) -0.152(5) 0.459(3) 0.395 Uiso 1 1 d D U
H12A H 0.4230 -0.1733 0.4922 0.592 Uiso 1 1 calc R U
H12B H 0.4310 -0.1630 0.4277 0.592 Uiso 1 1 calc R U
H12C H 0.3873 -0.0833 0.4617 0.592 Uiso 1 1 calc R U

loop_
_atom_site_aniso_label
_atom_site_aniso_U_11
_atom_site_aniso_U_22
_atom_site_aniso_U_33
_atom_site_aniso_U_23
_atom_site_aniso_U_13
_atom_site_aniso_U_12
Sn1 0.0509(6) 0.0333(5) 0.0193(4) -0.0019(3) 0.0020(4) 0.0018(5)
Sn2 0.0563(6) 0.0289(5) 0.0268(4) -0.0053(4) -0.0033(4) 0.0002(5)
Sn3 0.0547(6) 0.0289(5) 0.0271(4) 0.0047(4) -0.0019(4) 0.0034(5)
Se1 0.0649(11) 0.0367(8) 0.0334(7) 0.0017(6) -0.0058(7) -0.0138(7)
Se2 0.0652(11) 0.0379(8) 0.0300(7) -0.0025(6) -0.0081(7) 0.0120(7)
Se3 0.0651(11) 0.0371(8) 0.0346(7) -0.0002(6) 0.0130(7) 0.0037(7)
Se4 0.0432(9) 0.0638(10) 0.0234(6) -0.0049(6) 0.0002(6) 0.0016(8)
Se5 0.0471(8) 0.0318(7) 0.0268(6) 0.0010(5) -0.0002(6) -0.0001(6)
Se6 0.0497(10) 0.0381(8) 0.0574(10) -0.0183(7) -0.0052(8) 0.0026(7)
Se7 0.0509(10) 0.0452(9) 0.0529(9) -0.0195(7) 0.0032(8) -0.0014(7)
N1 0.072(11) 0.075(11) 0.079(11) -0.007(9) 0.011(9) -0.003(9)
C1 0.15(3) 0.045(14) 0.34(6) 0.04(2) 0.08(3) -0.007(16)

loop_
_atom_type_symbol
_atom_type_description
_atom_type_scat_dispersion_real
_atom_type_scat_dispersion_imag
_atom_type_scat_source
C C 0.0033 0.0016 'International Tables Vol C Tables 4.2.6.8 and 6.1.1.4'
H H 0.0000 0.0000 'International Tables Vol C Tables 4.2.6.8 and 6.1.1.4'
N N 0.0061 0.0033 'International Tables Vol C Tables 4.2.6.8 and 6.1.1.4'
Se Se -0.0929 2.2259 'International Tables Vol C Tables 4.2.6.8 and 6.1.1.4'
Sn Sn -0.6537 1.4246 'International Tables Vol C Tables 4.2.6.8 and 6.1.1.4'

loop_
_geom_angle_atom_site_label_1
_geom_angle_atom_site_label_2
_geom_angle_atom_site_label_3
_geom_angle
_geom_angle_site_symmetry_1
_geom_angle_site_symmetry_3
Se4 Sn1 Se2 121.07(7) . .
Se4 Sn1 Se1 121.71(7) . .
Se2 Sn1 Se1 117.22(6) . .
Se4 Sn1 Se4 90.42(6) . 5_655
Se2 Sn1 Se4 90.08(6) . 5_655
Se1 Sn1 Se4 89.79(6) . 5_655
Se4 Sn1 Se5 94.07(6) . .
Se2 Sn1 Se5 87.90(5) . .
Se1 Sn1 Se5 87.56(5) . .
Se4 Sn1 Se5 175.50(6) 5_655 .
Se7 Sn2 Se3 122.07(7) . .
Se7 Sn2 Se2 122.55(7) . .
Se3 Sn2 Se2 115.38(7) . .
Se7 Sn2 Se6 89.89(6) . .
Se3 Sn2 Se6 87.81(6) . .
Se2 Sn2 Se6 92.75(6) . .
Se7 Sn2 Se5 94.03(6) . .
Se3 Sn2 Se5 87.64(5) . .
Se2 Sn2 Se5 87.60(5) . .
Se6 Sn2 Se5 175.11(6) . .
Se6 Sn3 Se3 122.00(7) 3_645 .
Se6 Sn3 Se1 122.83(7) 3_645 .
Se3 Sn3 Se1 115.09(7) . .
Se6 Sn3 Se7 90.14(6) 3_645 3_645
Se3 Sn3 Se7 91.17(6) . 3_645
Se1 Sn3 Se7 91.55(6) . 3_645
Se6 Sn3 Se5 92.82(6) 3_645 .
Se3 Sn3 Se5 87.31(5) . .
Se1 Sn3 Se5 86.80(5) . .
Se7 Sn3 Se5 177.04(6) 3_645 .
Sn3 Se1 Sn1 94.69(6) . .
Sn2 Se2 Sn1 93.93(6) . .
Sn3 Se3 Sn2 95.45(6) . .
Sn1 Se4 Sn1 89.58(6) . 5_655
Sn1 Se5 Sn2 86.01(5) . .
Sn1 Se5 Sn3 86.33(5) . .
Sn2 Se5 Sn3 86.12(5) . .
Sn3 Se6 Sn2 89.03(6) 3_655 .
Sn2 Se7 Sn3 89.30(6) . 3_655
C3 N1 C4 110(2) . .
C3 N1 C1 108(3) . .
C4 N1 C1 115(2) . .
C3 N1 C2 105(3) . .
C4 N1 C2 102(3) . .
C1 N1 C2 117(3) . .
C8 N2 C10 104(3) . .
C8 N2 C7 108(2) . .
C10 N2 C7 103.7(11) . .
C8 N2 C9 111(3) . .
C10 N2 C9 120(3) . .
C7 N2 C9 109(2) . .
C5 C4 N1 129(3) . .
C11 C10 N2 122.3(15) . .
C6 C5 C4 138(4) . .
C12 C11 C10 136(3) . .

loop_
_geom_bond_atom_site_label_1
_geom_bond_atom_site_label_2
_geom_bond_distance
_geom_bond_site_symmetry_2
Sn1 Se4 2.5225(18) .
Sn1 Se2 2.5695(17) .
Sn1 Se1 2.5764(17) .
Sn1 Se4 2.7210(17) 5_655
Sn1 Se5 2.7431(17) .
Sn2 Se7 2.519(2) .
Sn2 Se3 2.5654(18) .
Sn2 Se2 2.5661(17) .
Sn2 Se6 2.7134(19) .
Sn2 Se5 2.7599(17) .
Sn3 Se6 2.5192(19) 3_645
Sn3 Se3 2.5530(18) .
Sn3 Se1 2.5677(17) .
Sn3 Se7 2.7018(19) 3_645
Sn3 Se5 2.7868(17) .
Se4 Sn1 2.7211(18) 5_655
Se6 Sn3 2.5193(19) 3_655
Se7 Sn3 2.7018(19) 3_655
N1 C3 1.47(4) .
N1 C4 1.461(17) .
N1 C1 1.48(3) .
N1 C2 1.49(5) .
N2 C8 1.50(4) .
N2 C10 1.558(16) .
N2 C7 1.525(17) .
N2 C9 1.48(4) .
C4 C5 1.457(19) .
C10 C11 1.516(18) .
C6 C5 1.446(19) .
C11 C12 1.427(19) .

loop_
_geom_hbond_atom_site_label_D
_geom_hbond_atom_site_label_H
_geom_hbond_atom_site_label_A
_geom_hbond_distance_DH
_geom_hbond_distance_HA
_geom_hbond_distance_DA
_geom_hbond_angle_DHA
_geom_hbond_site_symmetry_A
C1 H1C Se2 0.96 2.96 3.81(3) 148.1 .
C4 H4A Se6 0.97 3.06 4.01(3) 168.1 8_655
C3 H3A Se3 0.96 2.92 3.83(4) 159.0 .
C3 H3B Se5 0.96 3.14 3.80(4) 128.0 6_556
C8 H8C Se5 0.96 2.90 3.71(4) 143.2 3_645
C9 H9A Se4 0.96 3.07 3.99(5) 160.5 6_556
C2 H2B Se1 0.96 3.09 3.86(5) 138.4 .
